data_1568588
loop_
_publ_author_name
'Boer\'e, Ren\'e T.'

_publ_section_title
;
 Crystal Structures of CuCl2&#x00B7;2H2O (Eriochalcite) and
 NiCl2&#x2219;6H2O (Nickelbischofite) at Low Temperature: Full Refinement
 of Hydrogen Atoms Using Non-Spherical Atomic Scattering Factors
;
_journal_issue 2
_journal_name_full Crystals
_journal_page_first 293
_journal_paper_doi 10.3390/cryst13020293
_journal_volume 13
_journal_year 2023
_chemical_formula_moiety 'Cl2 Cu H4 O2'
_chemical_formula_sum 'Cl2 Cu H4 O2'
_chemical_formula_weight 170.481
_space_group_crystal_system orthorhombic
_space_group_IT_number 53
_space_group_name_Hall '-P 2ac 2'
_space_group_name_H-M_alt 'P m n a'
_symmetry_Int_Tables_number 53
_atom_sites_solution_primary dual
_audit_creation_date 2022-12-31
_audit_creation_method
;
Olex2 1.5
(compiled 2022.04.07 svn.rca3783a0 for OlexSys, GUI svn.r6498)
;
_cell_angle_alpha 90
_cell_angle_beta 90
_cell_angle_gamma 90
_cell_formula_units_Z 2
_cell_length_a 8.0405(4)
_cell_length_b 3.7238(2)
_cell_length_c 7.3585(4)
_cell_measurement_reflns_used 1199
_cell_measurement_temperature 100.01(10)
_cell_measurement_theta_max 74.7530
_cell_measurement_theta_min 5.4650
_cell_volume 220.32(2)
_computing_cell_refinement 'CrysAlisPro 1.171.41.116a (Rigaku OD, 2021)'
_computing_data_collection 'CrysAlisPro 1.171.41.116a (Rigaku OD, 2021)'
_computing_data_reduction 'CrysAlisPro 1.171.41.116a (Rigaku OD, 2021)'
_computing_molecular_graphics 'Olex2 1.5 (Dolomanov et al., 2009)'
_computing_publication_material 'Olex2 1.5 (Dolomanov et al., 2009)'
_computing_structure_refinement 'olex2.refine 1.5 (Bourhis et al., 2015)'
_computing_structure_solution 'SHELXT 2018/2 (Sheldrick, 2018)'
_diffrn_ambient_environment N~2~
_diffrn_ambient_temperature 100.01(10)
_diffrn_detector 'Hybrid Pixel Array Detector'
_diffrn_detector_area_resol_mean 5.8140
_diffrn_detector_type 'Pilatus 200K'
_diffrn_measured_fraction_theta_full 0.9862
_diffrn_measured_fraction_theta_max 0.9636
_diffrn_measurement_details
;
List of Runs (angles in degrees, time in seconds):

  # Type    Start    End  Width  t~exp~   \w     \q     \k     \f   Frames
--------------------------------------------------------------------------
  1  \w     44.00 114.00   0.50    0.50    --   47.81  38.00 -90.00  140
  2  \w     44.00 114.00   0.50    0.50    --   47.81  38.00-180.00  140
  3  \w     44.00 114.00   0.50    0.50    --   47.81  38.00 -30.00  140
  4  \w     32.00 104.00   0.50    0.50    --  100.13 -30.00-150.00  144
  5  \w     87.00 163.00   0.50    0.50    --  100.13  61.00  30.00  152
  6  \w    104.00 170.00   0.50    0.50    --  100.13 111.00 -90.00  132
  7  \w     37.00 113.00   0.50    0.50    --  100.13 -61.00-180.00  152
  8  \w     31.00 108.00   0.50    0.50    --  100.13 -15.00 120.00  154
  9  \w     36.00 111.00   0.50    0.50    --   47.81  57.00   0.00  150
 10  \w     27.00  99.00   0.50    0.50    --   47.81-125.00  90.00  144
 11  \w     36.00 111.00   0.50    0.50    --   47.81  57.00  90.00  150
 12  \w     87.00 112.00   0.50    0.50    --  100.13  61.00 -60.00   50
 13  \w     37.00 113.00   0.50    0.50    --  100.13 -61.00 -30.00  152
 14  \w     92.00 169.00   0.50    0.50    --  100.13  15.00-150.00  154
;
_diffrn_measurement_device 'four-circle diffractometer'
_diffrn_measurement_device_type 'SuperNova, Dual, Cu at home/near, Pilatus 200K'
_diffrn_measurement_method '\w scans'
_diffrn_orient_matrix_type 'CrysAlisPro convention (1999,Acta A55,543-557)'
_diffrn_orient_matrix_UB_11 0.0551393000
_diffrn_orient_matrix_UB_12 0.2359769000
_diffrn_orient_matrix_UB_13 -0.1608332000
_diffrn_orient_matrix_UB_21 -0.1153925000
_diffrn_orient_matrix_UB_22 0.3029057000
_diffrn_orient_matrix_UB_23 0.0664933000
_diffrn_orient_matrix_UB_31 0.1427141000
_diffrn_orient_matrix_UB_32 0.1541501000
_diffrn_orient_matrix_UB_33 0.1162559000
_diffrn_radiation_monochromator mirror
_diffrn_radiation_probe x-ray
_diffrn_radiation_type 'Cu K\a'
_diffrn_radiation_wavelength 1.54184
_diffrn_reflns_av_R_equivalents 0.0186
_diffrn_reflns_av_unetI/netI 0.0108
_diffrn_reflns_Laue_measured_fraction_full 0.9862
_diffrn_reflns_Laue_measured_fraction_max 0.9636
_diffrn_reflns_limit_h_max 9
_diffrn_reflns_limit_h_min -9
_diffrn_reflns_limit_k_max 4
_diffrn_reflns_limit_k_min -4
_diffrn_reflns_limit_l_max 9
_diffrn_reflns_limit_l_min -8
_diffrn_reflns_number 1200
_diffrn_reflns_point_group_measured_fraction_full 0.9862
_diffrn_reflns_point_group_measured_fraction_max 0.9636
_diffrn_reflns_theta_full 67.6840
_diffrn_reflns_theta_max 74.97
_diffrn_reflns_theta_min 8.16
_diffrn_source 'micro-focus sealed X-ray tube'
_diffrn_source_type 'SuperNova (Cu) X-ray Source'
_exptl_absorpt_coefficient_mu 16.849
_exptl_absorpt_correction_T_max 0.460
_exptl_absorpt_correction_T_min 0.122
_exptl_absorpt_correction_type gaussian
_exptl_absorpt_process_details
;
CrysAlisPro 1.171.41.116a (Rigaku Oxford Diffraction, 2021)
Numerical absorption correction based on gaussian integration over
a multifaceted crystal model
Empirical absorption correction using spherical harmonics,
implemented in SCALE3 ABSPACK scaling algorithm.
;
_exptl_crystal_colour 'clear greenish green'
_exptl_crystal_colour_lustre clear
_exptl_crystal_colour_modifier greenish
_exptl_crystal_colour_primary green
_exptl_crystal_density_diffrn 2.570
_exptl_crystal_description prism
_exptl_crystal_F_000 163.816
_exptl_crystal_size_max 0.16
_exptl_crystal_size_mid 0.07
_exptl_crystal_size_min 0.06
_refine_diff_density_max 0.2632
_refine_diff_density_min -0.2052
_refine_diff_density_rms 0.0590
_refine_ls_d_res_high 0.7982
_refine_ls_d_res_low 5.4284
_refine_ls_extinction_coef 0.0273
_refine_ls_extinction_expression Fc^*^=kFc[1+0.001xFc^2^\l^3^/sin(2\q)]^-1/4^
_refine_ls_goodness_of_fit_ref 1.0526
_refine_ls_hydrogen_treatment refall
_refine_ls_matrix_type full
_refine_ls_number_constraints 0
_refine_ls_number_parameters 26
_refine_ls_number_reflns 238
_refine_ls_number_restraints 0
_refine_ls_restrained_S_all 1.0526
_refine_ls_R_factor_all 0.0133
_refine_ls_R_factor_gt 0.0133
_refine_ls_shift/su_max 0.0001
_refine_ls_shift/su_mean 0.0000
_refine_ls_structure_factor_coef Fsqd
_refine_ls_weighting_details 'w=1/[\s^2^(Fo^2^)+(0.0218P)^2^+0.0887P] where P=(Fo^2^+2Fc^2^)/3'
_refine_ls_weighting_scheme calc
_refine_ls_wR_factor_gt 0.0329
_refine_ls_wR_factor_ref 0.0329
_reflns_Friedel_coverage 0.0
_reflns_limit_h_max 9
_reflns_limit_h_min 0
_reflns_limit_k_max 4
_reflns_limit_k_min 0
_reflns_limit_l_max 9
_reflns_limit_l_min 0
_reflns_number_gt 238
_reflns_number_total 238
_reflns_threshold_expression I>=2u(I)
_cod_data_source_file Cu-NiCl2Hydrates_Boere-Crystals.cif
_cod_data_source_block 1b-CuCl2dihydrate-Cu
_cod_database_code 1568588
_chemical_oxdiff_formula 'Cu H6 O7 S'
_chemical_oxdiff_usercomment 'Pale blue prism'
_olex2_refinement_description
;
;
_olex2_refine_details
;
Refinement using NoSpherA2, an implementation of
NOn-SPHERical Atom-form-factors in Olex2.
Please cite:
F. Kleemiss et al. Chem. Sci. DOI 10.1039/D0SC05526C - 2021
NoSpherA2 implementation of HAR makes use of
tailor-made aspherical atomic form factors calculated
on-the-fly from a Hirshfeld-partitioned electron density (ED) - not from
spherical-atom form factors.

The ED is calculated from a gaussian basis set single determinant SCF
wavefunction - either Hartree-Fock or DFT using selected funtionals
 - for a fragment of the crystal.
This fragment can be embedded in an electrostatic crystal field by employing cluster charges
or modelled using implicit solvation models, depending on the software used.
The following options were used:
   SOFTWARE:       ORCA 5.0
   PARTITIONING:   NoSpherA2
   INT ACCURACY:   High
   METHOD:         PBE
   BASIS SET:      def2-TZVPP
   CHARGE:         0
   MULTIPLICITY:   2
   DATE:           2022-12-26_09-19-41
;
_olex2_submission_special_instructions 'No special instructions were received'
_oxdiff_exptl_absorpt_empirical_details
;
Empirical correction (ABSPACK) includes:
- Absorption correction using spherical harmonics
- Frame scaling
;
_oxdiff_exptl_absorpt_empirical_full_max 1.224
_oxdiff_exptl_absorpt_empirical_full_min 0.817

loop_
_space_group_symop_id
_space_group_symop_operation_xyz
1 x,y,z
2 x,-y,-z
3 -x+1/2,y,-z+1/2
4 -x+1/2,-y,z+1/2
5 -x,-y,-z
6 -x,y,z
7 x-1/2,-y,z-1/2
8 x-1/2,y,-z-1/2

loop_
_atom_site_label
_atom_site_type_symbol
_atom_site_fract_x
_atom_site_fract_y
_atom_site_fract_z
_atom_site_U_iso_or_equiv
_atom_site_adp_type
_atom_site_occupancy
_atom_site_site_symmetry_order
_atom_site_refinement_flags_posn
_atom_site_refinement_flags_adp
_atom_site_refinement_flags_occupancy
Cl1 Cl 0.5 0.11487(10) 0.74127(5) 0.01083(16) Uani 1.000000 2 S T P
Cu1 Cu 0.5 0.5 0.5 0.01004(17) Uani 1.000000 4 S T P
O1 O 0.25854(19) 0.5 0.5 0.0163(3) Uani 1.000000 2 S T P
H1 H 0.188(3) 0.377(8) 0.582(3) 0.046(7) Uani 1.000000 1 . . .

loop_
_atom_site_aniso_label
_atom_site_aniso_U_11
_atom_site_aniso_U_22
_atom_site_aniso_U_33
_atom_site_aniso_U_12
_atom_site_aniso_U_13
_atom_site_aniso_U_23
Cl1 0.0132(3) 0.0089(2) 0.0104(2) -0.000000 -0.000000 0.00080(14)
Cu1 0.0096(2) 0.0099(2) 0.0107(2) -0.000000 -0.000000 0.00185(12)
O1 0.0111(7) 0.0211(8) 0.0168(7) -0.000000 -0.000000 0.0069(6)
H1 0.028(15) 0.06(2) 0.046(17) -0.009(14) 0.012(13) 0.009(15)

loop_
_atom_type_symbol
_atom_type_scat_dispersion_real
_atom_type_scat_dispersion_imag
_atom_type_scat_source
_atom_type_scat_dispersion_source
Cl 0.36843 0.69943 'NoSpherA2: Chem.Sci. 2021, DOI:10.1039/D0SC05526C' 'Henke, Gullikson and Davis, At. Data and Nucl. Data Tables, 1993, 54, 2'
Cu -1.96878 0.60861 'NoSpherA2: Chem.Sci. 2021, DOI:10.1039/D0SC05526C' 'Henke, Gullikson and Davis, At. Data and Nucl. Data Tables, 1993, 54, 2'
H 0.00000 0.00000 'NoSpherA2: Chem.Sci. 2021, DOI:10.1039/D0SC05526C' 'Henke, Gullikson and Davis, At. Data and Nucl. Data Tables, 1993, 54, 2'
O 0.05239 0.03377 'NoSpherA2: Chem.Sci. 2021, DOI:10.1039/D0SC05526C' 'Henke, Gullikson and Davis, At. Data and Nucl. Data Tables, 1993, 54, 2'

loop_
_exptl_crystal_face_index_h
_exptl_crystal_face_index_k
_exptl_crystal_face_index_l
_exptl_crystal_face_perp_dist
0 1 0 0.0888
0 -1 0 0.0672
1 0 1 0.0286
-1 0 -1 0.0394
-1 0 1 0.0301
1 0 -1 0.0341
-1 0 0 0.0442
1 0 0 0.0367

loop_
_geom_angle_atom_site_label_1
_geom_angle_atom_site_label_2
_geom_angle_atom_site_label_3
_geom_angle
_geom_angle_site_symmetry_1
_geom_angle_site_symmetry_3
_geom_angle_publ_flag
Cl1 Cu1 Cl1 180.0 . 2_566 ?
O1 Cu1 Cl1 90.0 . . ?
O1 Cu1 Cl1 90.0 5_666 2_566 ?
O1 Cu1 Cl1 90.0 . 2_566 ?
O1 Cu1 Cl1 90.0 5_666 . ?
O1 Cu1 O1 180.0 5_666 . ?
H1 O1 Cu1 126.5(16) 2_566 . ?
H1 O1 Cu1 126.5(16) . . ?
H1 O1 H1 107(3) . 2_566 ?

loop_
_geom_bond_atom_site_label_1
_geom_bond_atom_site_label_2
_geom_bond_distance
_geom_bond_site_symmetry_2
_geom_bond_publ_flag
Cl1 Cu1 2.2823(4) 2_566 ?
Cu1 O1 1.9414(16) . ?
Cu1 O1 1.9414(16) 5_666 ?
O1 H1 0.95(2) 2_566 ?
O1 H1 0.95(2) . ?

loop_
_geom_hbond_atom_site_label_D
_geom_hbond_atom_site_label_H
_geom_hbond_atom_site_label_A
_geom_hbond_distance_DH
_geom_hbond_distance_HA
_geom_hbond_distance_DA
_geom_hbond_angle_DHA
_geom_hbond_site_symmetry_A
O1 H1 Cl1 0.95(2) 2.22(2) 3.1627(11) 173(2) 3_556

loop_
_exptl_oxdiff_crystal_face_indexfrac_h
_exptl_oxdiff_crystal_face_indexfrac_k
_exptl_oxdiff_crystal_face_indexfrac_l
_exptl_oxdiff_crystal_face_x
_exptl_oxdiff_crystal_face_y
_exptl_oxdiff_crystal_face_z
0.0012 0.9994 0.0012 0.2357 0.3027 0.1544
-0.0012 -0.9994 -0.0012 -0.2357 -0.3027 -0.1544
0.9992 -0.0009 1.0005 -0.1060 -0.0490 0.2588
-0.9992 0.0009 -1.0005 0.1060 0.0490 -0.2588
-1.0009 -0.0001 1.0001 -0.2161 0.1820 -0.0266
1.0009 0.0001 -1.0001 0.2161 -0.1820 0.0266
-1.0000 0.0004 -0.0002 -0.0550 0.1155 -0.1427
1.0000 -0.0004 0.0002 0.0550 -0.1155 0.1427
